data_1516697
loop_
_publ_author_name
'Bayliss, Sam L.'
'Cole, Jacqueline M.'
'Waddell, Paul G.'
'McKechnie, Scott'
'Liu, Xiaogang'

_publ_section_title
;
 Predicting Solar-Cell Dyes for Cosensitization
;
_journal_issue 26
_journal_name_full 'The Journal of Physical Chemistry C'
_journal_page_first 14082
_journal_paper_doi 10.1021/jp501159g
_journal_volume 118
_journal_year 2014
_chemical_formula_moiety 'C23 H27 N2, Cl1 O4'
_chemical_formula_sum 'C23 H27 Cl N2 O4'
_chemical_formula_weight 430.92
_chemical_name_systematic
;
 ?
;
_space_group_IT_number 15
_symmetry_cell_setting monoclinic
_symmetry_space_group_name_Hall '-C 2yc'
_symmetry_space_group_name_H-M 'C 1 2/c 1'
_atom_sites_solution_hydrogens geom
_atom_sites_solution_primary direct
_atom_sites_solution_secondary difmap
_audit_creation_date 2013-03-28T10:51:29-00:00
_audit_creation_method 'WinGX routine CIF_UPDATE'
_cell_angle_alpha 90
_cell_angle_beta 119.936(2)
_cell_angle_gamma 90
_cell_formula_units_Z 8
_cell_length_a 30.833(5)
_cell_length_b 7.2235(10)
_cell_length_c 22.094(4)
_cell_measurement_reflns_used 7449
_cell_measurement_temperature 120(2)
_cell_measurement_theta_max 33
_cell_measurement_theta_min 2.7
_cell_volume 4264.3(12)
_computing_cell_refinement
;
        CrystalClear-SM Expert 2.0 r4 (Rigaku, 2009)
;
_computing_data_collection
;
        CrystalClear-SM Expert 2.0 r4 (Rigaku, 2009)
;
_computing_data_reduction
;
        CrystalClear-SM Expert 2.0 r4 (Rigaku, 2009)
;
_computing_molecular_graphics 'Ortep-3 for Windows (Farrugia, 1997)'
_computing_publication_material 'WinGX publication routines (Farrugia, 1999)'
_computing_structure_refinement 'SHELXL-97 (Sheldrick, 2008)'
_diffrn_ambient_temperature 120(2)
_diffrn_detector_area_resol_mean 28.5714
_diffrn_measured_fraction_theta_full 0.993
_diffrn_measured_fraction_theta_max 0.991
_diffrn_measurement_device_type
;
        Rigaku Saturn724+ (2x2 bin mode)
;
_diffrn_measurement_method 'profile data from \w-scans'
_diffrn_radiation_monochromator graphite
_diffrn_radiation_type MoK\a
_diffrn_radiation_wavelength 0.71073
_diffrn_reflns_av_R_equivalents 0.0485
_diffrn_reflns_av_unetI/netI 0.0401
_diffrn_reflns_limit_h_max 30
_diffrn_reflns_limit_h_min -40
_diffrn_reflns_limit_k_max 9
_diffrn_reflns_limit_k_min -5
_diffrn_reflns_limit_l_max 28
_diffrn_reflns_limit_l_min -23
_diffrn_reflns_number 11250
_diffrn_reflns_theta_full 25
_diffrn_reflns_theta_max 27.48
_diffrn_reflns_theta_min 3.18
_diffrn_source 'Sealed Tube'
_exptl_absorpt_coefficient_mu 0.212
_exptl_absorpt_correction_T_max 0.971
_exptl_absorpt_correction_T_min 0.941
_exptl_absorpt_correction_type multi-scan
_exptl_absorpt_process_details 'Higashi, 1995'
_exptl_crystal_colour Purple
_exptl_crystal_density_diffrn 1.342
_exptl_crystal_density_method 'not measured'
_exptl_crystal_description Prism
_exptl_crystal_F_000 1824
_exptl_crystal_size_max 0.29
_exptl_crystal_size_mid 0.24
_exptl_crystal_size_min 0.14
_refine_diff_density_max 0.322
_refine_diff_density_min -0.349
_refine_diff_density_rms 0.054
_refine_ls_extinction_method none
_refine_ls_goodness_of_fit_ref 1.07
_refine_ls_hydrogen_treatment constr
_refine_ls_matrix_type full
_refine_ls_number_parameters 276
_refine_ls_number_reflns 4862
_refine_ls_number_restraints 0
_refine_ls_restrained_S_all 1.07
_refine_ls_R_factor_all 0.0514
_refine_ls_R_factor_gt 0.0456
_refine_ls_shift/su_max 0.001
_refine_ls_shift/su_mean 0
_refine_ls_structure_factor_coef Fsqd
_refine_ls_weighting_details 'calc w=1/[\s^2^(Fo^2^)+(0.0568P)^2^+3.4899P] where P=(Fo^2^+2Fc^2^)/3'
_refine_ls_weighting_scheme calc
_refine_ls_wR_factor_ref 0.1217
_reflns_number_gt 4393
_reflns_number_total 4862
_reflns_threshold_expression >2\s(I)
_cod_data_source_file jp501159g_si_003.cif
_cod_data_source_block LDS730
_cod_depositor_comments
;
The following automatic conversions were performed:

'_exptl_absorpt_correction_type' value 'Multi-scan' changed to
'multi-scan' according to
/usr/data/users/saulius/crontab/automatic-downloads/rss-feeds/ACS/lib/dictionaries/cif_core.dic
dictionary named 'cif_core.dic' version 2.4.2 from 2011-04-26.

Automatic conversion script
Id: cif_fix_values 2281 2013-09-26 08:29:07Z andrius 

 Adding full bibliography for 1516695--1516701.cif.
;
_cod_original_sg_symbol_H-M 'C 2/c'
_cod_original_formula_sum 'C23 H27 Cl1 N2 O4'
_cod_database_code 1516697

loop_
_symmetry_equiv_pos_as_xyz
'x, y, z'
'-x, y, -z+1/2'
'x+1/2, y+1/2, z'
'-x+1/2, y+1/2, -z+1/2'
'-x, -y, -z'
'x, -y, z-1/2'
'-x+1/2, -y+1/2, -z'
'x+1/2, -y+1/2, z-1/2'

loop_
_atom_site_label
_atom_site_fract_x
_atom_site_fract_y
_atom_site_fract_z
_atom_site_U_iso_or_equiv
_atom_site_adp_type
_atom_site_calc_flag
_atom_site_refinement_flags
_atom_site_occupancy
_atom_site_type_symbol
C1 0.37640(6) 0.7200(2) 0.55793(8) 0.0263(3) Uani d . 1 C
C2 0.32954(6) 0.6622(2) 0.54823(8) 0.0266(3) Uani d . 1 C
H2 0.3255 0.6421 0.5867 0.032 Uiso calc R 1 H
C3 0.28982(6) 0.6355(2) 0.48189(8) 0.0255(3) Uani d . 1 C
H3 0.2594 0.5965 0.4767 0.031 Uiso calc R 1 H
C4 0.29336(6) 0.6647(2) 0.42148(8) 0.0230(3) Uani d . 1 C
C5 0.34050(6) 0.7176(2) 0.43200(8) 0.0247(3) Uani d . 1 C
H5 0.3444 0.7365 0.3934 0.03 Uiso calc R 1 H
C6 0.38087(6) 0.7420(2) 0.49766(8) 0.0261(3) Uani d . 1 C
H6 0.4117 0.7736 0.5026 0.031 Uiso calc R 1 H
C7 0.40934(8) 0.7812(3) 0.68322(10) 0.0424(5) Uani d . 1 C
H7A 0.3763 0.8273 0.6681 0.064 Uiso calc R 1 H
H7B 0.4336 0.868 0.715 0.064 Uiso calc R 1 H
H7C 0.4137 0.6644 0.7064 0.064 Uiso calc R 1 H
C8 0.46583(7) 0.7808(3) 0.63318(11) 0.0435(5) Uani d . 1 C
H8A 0.4721 0.6877 0.6075 0.065 Uiso calc R 1 H
H8B 0.4899 0.7694 0.682 0.065 Uiso calc R 1 H
H8C 0.4686 0.9012 0.617 0.065 Uiso calc R 1 H
C9 0.24962(6) 0.6489(2) 0.35330(8) 0.0248(3) Uani d . 1 C
H9 0.2193 0.6285 0.3519 0.03 Uiso calc R 1 H
C10 0.24804(6) 0.6610(2) 0.29084(8) 0.0254(3) Uani d . 1 C
H10 0.2778 0.6672 0.2898 0.03 Uiso calc R 1 H
C11 0.20193(6) 0.6642(2) 0.22755(8) 0.0250(3) Uani d . 1 C
H11 0.1725 0.6581 0.2294 0.03 Uiso calc R 1 H
C12 0.19868(6) 0.6759(2) 0.16348(8) 0.0247(3) Uani d . 1 C
H12 0.2283 0.6698 0.1622 0.03 Uiso calc R 1 H
C13 0.15388(6) 0.69655(19) 0.09960(8) 0.0210(3) Uani d . 1 C
C14 0.10046(5) 0.7232(2) 0.08607(8) 0.0215(3) Uani d . 1 C
C15 0.10482(6) 0.7310(2) -0.01827(8) 0.0225(3) Uani d . 1 C
C16 0.07193(6) 0.7462(2) 0.00768(8) 0.0227(3) Uani d . 1 C
C17 0.02146(6) 0.7771(2) -0.03842(8) 0.0265(3) Uani d . 1 C
H17 -0.001 0.788 -0.0221 0.032 Uiso calc R 1 H
C18 0.00501(6) 0.7913(2) -0.10955(9) 0.0297(4) Uani d . 1 C
H18 -0.0288 0.8101 -0.1411 0.036 Uiso calc R 1 H
C19 0.03899(7) 0.7775(2) -0.13364(9) 0.0305(4) Uani d . 1 C
H19 0.0274 0.7896 -0.1812 0.037 Uiso calc R 1 H
C20 0.08973(6) 0.7461(2) -0.08837(8) 0.0275(3) Uani d . 1 C
H20 0.1123 0.7358 -0.1045 0.033 Uiso calc R 1 H
C21 0.19689(6) 0.6668(2) 0.03002(9) 0.0259(3) Uani d . 1 C
H21A 0.2241 0.7445 0.0616 0.039 Uiso calc R 1 H
H21B 0.1883 0.6946 -0.0171 0.039 Uiso calc R 1 H
H21C 0.2067 0.5393 0.04 0.039 Uiso calc R 1 H
C22 0.08144(6) 0.5520(2) 0.10764(8) 0.0251(3) Uani d . 1 C
H22A 0.0467 0.5682 0.0933 0.038 Uiso calc R 1 H
H22B 0.1004 0.5374 0.1574 0.038 Uiso calc R 1 H
H22C 0.0853 0.4437 0.0856 0.038 Uiso calc R 1 H
C23 0.09534(6) 0.8956(2) 0.12305(8) 0.0278(3) Uani d . 1 C
H23A 0.1062 1.0031 0.1086 0.042 Uiso calc R 1 H
H23B 0.1157 0.8806 0.1727 0.042 Uiso calc R 1 H
H23C 0.061 0.9107 0.1109 0.042 Uiso calc R 1 H
Cl1 0.152754(14) 0.19836(5) 0.294874(18) 0.02506(12) Uani d . 1 Cl
N1 0.41595(5) 0.7567(2) 0.62279(7) 0.0358(3) Uani d . 1 N
N2 0.15346(5) 0.70033(17) 0.03867(7) 0.0219(3) Uani d . 1 N
O1 0.17652(5) 0.3072(2) 0.35803(7) 0.0396(3) Uani d . 1 O
O2 0.17716(5) 0.02159(19) 0.30837(7) 0.0421(3) Uani d . 1 O
O3 0.10077(5) 0.1731(2) 0.27339(7) 0.0405(3) Uani d . 1 O
O4 0.15725(6) 0.2901(2) 0.24061(7) 0.0422(3) Uani d . 1 O

loop_
_atom_site_aniso_label
_atom_site_aniso_U_11
_atom_site_aniso_U_22
_atom_site_aniso_U_33
_atom_site_aniso_U_12
_atom_site_aniso_U_13
_atom_site_aniso_U_23
C1 0.0254(8) 0.0254(7) 0.0237(8) 0.0020(6) 0.0090(6) 0.0025(6)
C2 0.0300(8) 0.0283(8) 0.0239(8) -0.0001(6) 0.0152(6) 0.0010(6)
C3 0.0267(7) 0.0236(7) 0.0280(8) -0.0016(6) 0.0149(6) -0.0002(6)
C4 0.0254(7) 0.0200(7) 0.0248(7) 0.0011(6) 0.0134(6) -0.0003(5)
C5 0.0273(8) 0.0241(7) 0.0260(8) 0.0024(6) 0.0159(6) 0.0024(6)
C6 0.0225(7) 0.0269(7) 0.0295(8) -0.0001(6) 0.0135(6) 0.0024(6)
C7 0.0383(10) 0.0562(12) 0.0252(9) -0.0111(9) 0.0102(8) -0.0019(8)
C8 0.0258(9) 0.0552(12) 0.0390(10) -0.0030(8) 0.0083(8) -0.0012(9)
C9 0.0240(7) 0.0223(7) 0.0278(8) -0.0013(6) 0.0128(6) -0.0016(6)
C10 0.0225(7) 0.0270(7) 0.0265(8) -0.0009(6) 0.0122(6) -0.0011(6)
C11 0.0242(7) 0.0251(7) 0.0254(8) -0.0013(6) 0.0123(6) -0.0017(6)
C12 0.0226(7) 0.0262(7) 0.0268(8) -0.0019(6) 0.0134(6) -0.0014(6)
C13 0.0229(7) 0.0189(6) 0.0233(7) -0.0021(5) 0.0131(6) -0.0014(5)
C14 0.0209(7) 0.0230(7) 0.0226(7) -0.0008(5) 0.0125(6) -0.0005(5)
C15 0.0238(7) 0.0199(7) 0.0239(7) -0.0007(5) 0.0120(6) -0.0004(5)
C16 0.0245(7) 0.0212(7) 0.0231(7) -0.0008(6) 0.0122(6) -0.0006(5)
C17 0.0247(7) 0.0266(8) 0.0284(8) 0.0010(6) 0.0134(6) -0.0013(6)
C18 0.0276(8) 0.0290(8) 0.0258(8) 0.0038(6) 0.0083(6) 0.0003(6)
C19 0.0363(9) 0.0309(8) 0.0220(8) 0.0017(7) 0.0128(7) 0.0011(6)
C20 0.0322(8) 0.0286(8) 0.0254(8) -0.0004(6) 0.0171(7) 0.0008(6)
C21 0.0258(7) 0.0284(8) 0.0304(8) 0.0004(6) 0.0192(6) 0.0003(6)
C22 0.0245(7) 0.0258(7) 0.0276(7) -0.0019(6) 0.0150(6) 0.0007(6)
C23 0.0303(8) 0.0268(8) 0.0282(8) 0.0011(6) 0.0161(6) -0.0033(6)
Cl1 0.0261(2) 0.0292(2) 0.0222(2) 0.00112(14) 0.01377(15) 0.00189(13)
N1 0.0263(7) 0.0492(9) 0.0244(7) -0.0036(6) 0.0069(6) 0.0010(6)
N2 0.0225(6) 0.0227(6) 0.0232(6) -0.0008(5) 0.0135(5) -0.0006(5)
O1 0.0370(7) 0.0503(8) 0.0331(7) -0.0112(6) 0.0186(6) -0.0135(6)
O2 0.0515(8) 0.0348(7) 0.0451(8) 0.0136(6) 0.0280(7) 0.0106(6)
O3 0.0259(6) 0.0592(9) 0.0361(7) -0.0041(6) 0.0153(5) -0.0065(6)
O4 0.0549(9) 0.0441(8) 0.0374(7) 0.0050(6) 0.0304(7) 0.0132(6)

loop_
_atom_type_symbol
_atom_type_description
_atom_type_scat_dispersion_real
_atom_type_scat_dispersion_imag
_atom_type_scat_source
C C 0.0033 0.0016 'International Tables Vol C Tables 4.2.6.8 and 6.1.1.4'
H H 0 0 'International Tables Vol C Tables 4.2.6.8 and 6.1.1.4'
Cl Cl 0.1484 0.1585 'International Tables Vol C Tables 4.2.6.8 and 6.1.1.4'
N N 0.0061 0.0033 'International Tables Vol C Tables 4.2.6.8 and 6.1.1.4'
O O 0.0106 0.006 'International Tables Vol C Tables 4.2.6.8 and 6.1.1.4'

loop_
_geom_angle_atom_site_label_1
_geom_angle_atom_site_label_2
_geom_angle_atom_site_label_3
_geom_angle
N1 C1 C2 121.72(15)
N1 C1 C6 120.71(15)
C2 C1 C6 117.56(14)
C3 C2 C1 120.11(15)
C3 C2 H2 119.9
C1 C2 H2 119.9
C2 C3 C4 122.68(15)
C2 C3 H3 118.7
C4 C3 H3 118.7
C5 C4 C3 116.53(14)
C5 C4 C9 123.08(14)
C3 C4 C9 120.32(14)
C6 C5 C4 121.83(15)
C6 C5 H5 119.1
C4 C5 H5 119.1
C5 C6 C1 121.19(15)
C5 C6 H6 119.4
C1 C6 H6 119.4
N1 C7 H7A 109.5
N1 C7 H7B 109.5
H7A C7 H7B 109.5
N1 C7 H7C 109.5
H7A C7 H7C 109.5
H7B C7 H7C 109.5
N1 C8 H8A 109.5
N1 C8 H8B 109.5
H8A C8 H8B 109.5
N1 C8 H8C 109.5
H8A C8 H8C 109.5
H8B C8 H8C 109.5
C10 C9 C4 126.70(15)
C10 C9 H9 116.6
C4 C9 H9 116.7
C9 C10 C11 121.00(15)
C9 C10 H10 119.5
C11 C10 H10 119.5
C12 C11 C10 122.85(15)
C12 C11 H11 118.6
C10 C11 H11 118.6
C11 C12 C13 124.91(15)
C11 C12 H12 117.5
C13 C12 H12 117.5
N2 C13 C12 121.53(14)
N2 C13 C14 109.33(13)
C12 C13 C14 129.12(14)
C16 C14 C13 101.05(12)
C16 C14 C23 111.33(13)
C13 C14 C23 112.50(12)
C16 C14 C22 110.43(12)
C13 C14 C22 112.12(12)
C23 C14 C22 109.22(13)
C20 C15 C16 123.15(15)
C20 C15 N2 128.64(14)
C16 C15 N2 108.20(13)
C17 C16 C15 119.29(14)
C17 C16 C14 131.11(14)
C15 C16 C14 109.60(13)
C16 C17 C18 118.89(15)
C16 C17 H17 120.6
C18 C17 H17 120.6
C17 C18 C19 120.32(16)
C17 C18 H18 119.8
C19 C18 H18 119.8
C20 C19 C18 121.75(15)
C20 C19 H19 119.1
C18 C19 H19 119.1
C15 C20 C19 116.58(15)
C15 C20 H20 121.7
C19 C20 H20 121.7
N2 C21 H21A 109.5
N2 C21 H21B 109.5
H21A C21 H21B 109.5
N2 C21 H21C 109.5
H21A C21 H21C 109.5
H21B C21 H21C 109.5
C14 C22 H22A 109.5
C14 C22 H22B 109.5
H22A C22 H22B 109.5
C14 C22 H22C 109.5
H22A C22 H22C 109.5
H22B C22 H22C 109.5
C14 C23 H23A 109.5
C14 C23 H23B 109.5
H23A C23 H23B 109.5
C14 C23 H23C 109.5
H23A C23 H23C 109.5
H23B C23 H23C 109.5
O2 Cl1 O4 108.96(8)
O2 Cl1 O3 109.76(9)
O4 Cl1 O3 109.82(9)
O2 Cl1 O1 108.85(9)
O4 Cl1 O1 109.99(9)
O3 Cl1 O1 109.44(8)
C1 N1 C8 120.72(16)
C1 N1 C7 121.64(15)
C8 N1 C7 117.58(15)
C13 N2 C15 111.80(13)
C13 N2 C21 125.22(13)
C15 N2 C21 122.90(13)

loop_
_geom_bond_atom_site_label_1
_geom_bond_atom_site_label_2
_geom_bond_distance
C1 N1 1.366(2)
C1 C2 1.414(2)
C1 C6 1.414(2)
C2 C3 1.376(2)
C2 H2 0.93
C3 C4 1.408(2)
C3 H3 0.93
C4 C5 1.406(2)
C4 C9 1.440(2)
C5 C6 1.372(2)
C5 H5 0.93
C6 H6 0.93
C7 N1 1.458(2)
C7 H7A 0.96
C7 H7B 0.96
C7 H7C 0.96
C8 N1 1.448(2)
C8 H8A 0.96
C8 H8B 0.96
C8 H8C 0.96
C9 C10 1.359(2)
C9 H9 0.93
C10 C11 1.412(2)
C10 H10 0.93
C11 C12 1.371(2)
C11 H11 0.93
C12 C13 1.406(2)
C12 H12 0.93
C13 N2 1.3400(19)
C13 C14 1.533(2)
C14 C16 1.510(2)
C14 C23 1.541(2)
C14 C22 1.542(2)
C15 C20 1.381(2)
C15 C16 1.396(2)
C15 N2 1.4135(19)
C16 C17 1.388(2)
C17 C18 1.394(2)
C17 H17 0.93
C18 C19 1.395(2)
C18 H18 0.93
C19 C20 1.392(2)
C19 H19 0.93
C20 H20 0.93
C21 N2 1.4640(18)
C21 H21A 0.96
C21 H21B 0.96
C21 H21C 0.96
C22 H22A 0.96
C22 H22B 0.96
C22 H22C 0.96
C23 H23A 0.96
C23 H23B 0.96
C23 H23C 0.96
Cl1 O2 1.4359(13)
Cl1 O4 1.4360(13)
Cl1 O3 1.4382(13)
Cl1 O1 1.4428(13)

loop_
_geom_torsion_atom_site_label_1
_geom_torsion_atom_site_label_2
_geom_torsion_atom_site_label_3
_geom_torsion_atom_site_label_4
_geom_torsion
N1 C1 C2 C3 176.74(16)
C6 C1 C2 C3 -2.2(2)
C1 C2 C3 C4 -0.4(2)
C2 C3 C4 C5 2.0(2)
C2 C3 C4 C9 -175.01(15)
C3 C4 C5 C6 -0.9(2)
C9 C4 C5 C6 176.07(15)
C4 C5 C6 C1 -1.8(2)
N1 C1 C6 C5 -175.61(16)
C2 C1 C6 C5 3.4(2)
C5 C4 C9 C10 7.9(3)
C3 C4 C9 C10 -175.27(15)
C4 C9 C10 C11 -172.69(15)
C9 C10 C11 C12 -179.90(15)
C10 C11 C12 C13 -173.89(14)
C11 C12 C13 N2 -177.55(14)
C11 C12 C13 C14 4.4(3)
N2 C13 C14 C16 -1.29(15)
C12 C13 C14 C16 176.91(15)
N2 C13 C14 C23 -120.12(14)
C12 C13 C14 C23 58.1(2)
N2 C13 C14 C22 116.31(14)
C12 C13 C14 C22 -65.49(19)
C20 C15 C16 C17 0.3(2)
N2 C15 C16 C17 179.96(13)
C20 C15 C16 C14 -179.97(14)
N2 C15 C16 C14 -0.35(17)
C13 C14 C16 C17 -179.40(16)
C23 C14 C16 C17 -59.7(2)
C22 C14 C16 C17 61.8(2)
C13 C14 C16 C15 0.97(15)
C23 C14 C16 C15 120.63(14)
C22 C14 C16 C15 -117.86(14)
C15 C16 C17 C18 0.2(2)
C14 C16 C17 C18 -179.37(15)
C16 C17 C18 C19 -1.0(2)
C17 C18 C19 C20 1.2(3)
C16 C15 C20 C19 -0.2(2)
N2 C15 C20 C19 -179.71(15)
C18 C19 C20 C15 -0.6(2)
C2 C1 N1 C8 168.01(17)
C6 C1 N1 C8 -13.1(3)
C2 C1 N1 C7 -14.8(3)
C6 C1 N1 C7 164.15(17)
C12 C13 N2 C15 -177.17(13)
C14 C13 N2 C15 1.19(16)
C12 C13 N2 C21 6.1(2)
C14 C13 N2 C21 -175.53(13)
C20 C15 N2 C13 179.04(15)
C16 C15 N2 C13 -0.54(17)
C20 C15 N2 C21 -4.2(2)
C16 C15 N2 C21 176.26(13)
